data_4319291
loop_
_publ_author_name
'Maarten B. Dinger'
'Michael J. Scott'

_publ_contact_author_address
;
P.O. Box 117200
University of Florida
Gainesville FL, 32611
;
_publ_contact_author_name 'Maarten B. Dinger and Michael J. Scott'
_publ_section_title
;
 Sterically Crowded, Rigid,C3 Symmetric Phosphites: Synthesis, Structure,
 and Preparation of Metal Complexes
;
_journal_name_full 'Inorganic Chemistry'
_journal_page_first 856
_journal_page_last 864
_journal_paper_doi 10.1021/ic000683j
_journal_volume 40
_journal_year 2001
_chemical_formula_sum 'C46 H55 As O3'
_chemical_formula_weight 730.82
_chemical_name_systematic
;
 ?
;
_space_group_IT_number 148
_symmetry_cell_setting hexagonal
_symmetry_space_group_name_Hall '-R 3'
_symmetry_space_group_name_H-M 'R -3 :H'
_atom_sites_solution_hydrogens geom
_atom_sites_solution_primary direct
_atom_sites_solution_secondary difmap
_audit_creation_method SHELXL-97
_cell_angle_alpha 90.00
_cell_angle_beta 90.00
_cell_angle_gamma 120.00
_cell_formula_units_Z 18
_cell_length_a 26.4932(14)
_cell_length_b 26.4932(14)
_cell_length_c 27.759(2)
_cell_measurement_temperature 173(2)
_cell_volume 16873.4(18)
_computing_cell_refinement 'Bruker AXS SMART'
_computing_data_collection 'Bruker AXS SMART'
_computing_data_reduction 'Bruker AXS SMART'
_computing_structure_refinement 'SHELXL-97 (Sheldrick, 1997)'
_computing_structure_solution 'SHELXS-97 (Sheldrick, 1990)'
_diffrn_ambient_temperature 173(2)
_diffrn_measured_fraction_theta_full 0.988
_diffrn_measured_fraction_theta_max 0.988
_diffrn_radiation_monochromator graphite
_diffrn_radiation_source 'fine-focus sealed tube'
_diffrn_radiation_type MoK\a
_diffrn_radiation_wavelength 0.71073
_diffrn_reflns_av_R_equivalents 0.1123
_diffrn_reflns_av_sigmaI/netI 0.0618
_diffrn_reflns_limit_h_max 35
_diffrn_reflns_limit_h_min -35
_diffrn_reflns_limit_k_max 35
_diffrn_reflns_limit_k_min -31
_diffrn_reflns_limit_l_max 31
_diffrn_reflns_limit_l_min -37
_diffrn_reflns_number 38882
_diffrn_reflns_theta_full 28.31
_diffrn_reflns_theta_max 28.31
_diffrn_reflns_theta_min 1.15
_exptl_absorpt_coefficient_mu 0.947
_exptl_absorpt_correction_T_max 0.874862
_exptl_absorpt_correction_T_min 0.641992
_exptl_absorpt_correction_type SADABS
_exptl_crystal_colour colorless
_exptl_crystal_density_diffrn 1.295
_exptl_crystal_density_method 'not measured'
_exptl_crystal_description rod
_exptl_crystal_F_000 6984
_refine_diff_density_max 0.417
_refine_diff_density_min -0.929
_refine_diff_density_rms 0.082
_refine_ls_extinction_method none
_refine_ls_goodness_of_fit_ref 1.035
_refine_ls_hydrogen_treatment mixed
_refine_ls_matrix_type full
_refine_ls_number_parameters 355
_refine_ls_number_reflns 9227
_refine_ls_number_restraints 0
_refine_ls_restrained_S_all 1.035
_refine_ls_R_factor_all 0.0602
_refine_ls_R_factor_gt 0.0449
_refine_ls_shift/su_max 0.001
_refine_ls_shift/su_mean 0.000
_refine_ls_structure_factor_coef Fsqd
_refine_ls_weighting_details 'calc w=1/[\s^2^(Fo^2^)+(0.0687P)^2^+0.0000P] where P=(Fo^2^+2Fc^2^)/3'
_refine_ls_weighting_scheme calc
_refine_ls_wR_factor_gt 0.1151
_refine_ls_wR_factor_ref 0.1229
_reflns_number_gt 7176
_reflns_number_total 9227
_reflns_threshold_expression >2sigma(I)
_cod_data_source_file ic000683j_2.cif
_cod_data_source_block 3b
_cod_original_cell_volume 16873.6(18)
_cod_original_sg_symbol_H-M 'R -3'
_cod_database_code 4319291

loop_
_symmetry_equiv_pos_as_xyz
'x, y, z'
'-y, x-y, z'
'-x+y, -x, z'
'x+2/3, y+1/3, z+1/3'
'-y+2/3, x-y+1/3, z+1/3'
'-x+y+2/3, -x+1/3, z+1/3'
'x+1/3, y+2/3, z+2/3'
'-y+1/3, x-y+2/3, z+2/3'
'-x+y+1/3, -x+2/3, z+2/3'
'-x, -y, -z'
'y, -x+y, -z'
'x-y, x, -z'
'-x+2/3, -y+1/3, -z+1/3'
'y+2/3, -x+y+1/3, -z+1/3'
'x-y+2/3, x+1/3, -z+1/3'
'-x+1/3, -y+2/3, -z+2/3'
'y+1/3, -x+y+2/3, -z+2/3'
'x-y+1/3, x+2/3, -z+2/3'

loop_
_atom_site_label
_atom_site_type_symbol
_atom_site_fract_x
_atom_site_fract_y
_atom_site_fract_z
_atom_site_U_iso_or_equiv
_atom_site_adp_type
_atom_site_occupancy
_atom_site_symmetry_multiplicity
_atom_site_calc_flag
_atom_site_refinement_flags
_atom_site_disorder_assembly
_atom_site_disorder_group
As1 As 0.752618(8) 0.658847(9) 0.165019(7) 0.03296(8) Uani 1 1 d . . .
O1 O 0.71198(5) 0.64406(6) 0.21920(4) 0.0318(3) Uani 1 1 d . . .
C1 C 0.62576(8) 0.65692(8) 0.16147(6) 0.0287(4) Uani 1 1 d . . .
H1A H 0.5880 0.6569 0.1602 0.034 Uiso 1 1 calc R . .
O2 O 0.75243(6) 0.72282(6) 0.14513(5) 0.0338(3) Uani 1 1 d . . .
C2 C 0.61210(8) 0.60675(8) 0.19602(6) 0.0277(4) Uani 1 1 d . . .
O3 O 0.69670(6) 0.60593(6) 0.12797(4) 0.0328(3) Uani 1 1 d . . .
C3 C 0.65332(8) 0.60149(8) 0.22309(6) 0.0289(4) Uani 1 1 d . . .
C4 C 0.63766(8) 0.55474(8) 0.25536(6) 0.0312(4) Uani 1 1 d . . .
C5 C 0.68315(9) 0.54637(9) 0.28327(7) 0.0371(4) Uani 1 1 d . . .
C6 C 0.65405(12) 0.49170(11) 0.31520(9) 0.0559(6) Uani 1 1 d . . .
H6A H 0.6287 0.4956 0.3388 0.084 Uiso 1 1 calc R . .
H6B H 0.6841 0.4873 0.3321 0.084 Uiso 1 1 calc R . .
H6C H 0.6308 0.4573 0.2951 0.084 Uiso 1 1 calc R . .
C7 C 0.71980(11) 0.59850(11) 0.31628(8) 0.0521(6) Uani 1 1 d . . .
H7A H 0.6941 0.6040 0.3384 0.078 Uiso 1 1 calc R . .
H7B H 0.7418 0.6337 0.2967 0.078 Uiso 1 1 calc R . .
H7C H 0.7469 0.5912 0.3349 0.078 Uiso 1 1 calc R . .
C8 C 0.72286(12) 0.53787(13) 0.24793(9) 0.0567(6) Uani 1 1 d . . .
H8A H 0.6989 0.5070 0.2249 0.085 Uiso 1 1 calc R . .
H8B H 0.7478 0.5269 0.2658 0.085 Uiso 1 1 calc R . .
H8C H 0.7472 0.5743 0.2305 0.085 Uiso 1 1 calc R . .
C9 C 0.57839(9) 0.51601(8) 0.26067(6) 0.0333(4) Uani 1 1 d . . .
H9A H 0.5665 0.4850 0.2830 0.040 Uiso 1 1 calc R . .
C10 C 0.53563(8) 0.52022(8) 0.23505(6) 0.0337(4) Uani 1 1 d . . .
C11 C 0.47177(9) 0.47848(9) 0.24388(7) 0.0420(5) Uani 1 1 d . . .
H11A H 0.4488 0.4813 0.2174 0.063 Uiso 1 1 calc R . .
H11B H 0.4600 0.4884 0.2743 0.063 Uiso 1 1 calc R . .
H11C H 0.4649 0.4386 0.2457 0.063 Uiso 1 1 calc R . .
C12 C 0.55326(8) 0.56531(8) 0.20247(6) 0.0309(4) Uani 1 1 d . . .
H12A H 0.5247 0.5683 0.1839 0.037 Uiso 1 1 calc R . .
C13 C 0.66777(8) 0.71723(8) 0.18170(6) 0.0299(4) Uani 1 1 d . . .
C14 C 0.72693(8) 0.74886(8) 0.17157(6) 0.0317(4) Uani 1 1 d . . .
C15 C 0.76223(9) 0.80750(9) 0.18652(7) 0.0352(4) Uani 1 1 d . . .
C16 C 0.82697(9) 0.84387(10) 0.17214(8) 0.0442(5) Uani 1 1 d . . .
C17 C 0.83315(11) 0.84631(11) 0.11690(8) 0.0513(6) Uani 1 1 d . . .
H17A H 0.8105 0.8628 0.1031 0.077 Uiso 1 1 calc R . .
H17B H 0.8186 0.8069 0.1043 0.077 Uiso 1 1 calc R . .
H17C H 0.8743 0.8709 0.1082 0.077 Uiso 1 1 calc R . .
C18 C 0.85377(13) 0.90772(12) 0.18972(12) 0.0716(8) Uani 1 1 d . . .
H18A H 0.8317 0.9250 0.1761 0.107 Uiso 1 1 calc R . .
H18B H 0.8945 0.9302 0.1792 0.107 Uiso 1 1 calc R . .
H18C H 0.8520 0.9084 0.2250 0.107 Uiso 1 1 calc R . .
C19 C 0.86244(11) 0.81853(13) 0.19456(10) 0.0604(7) Uani 1 1 d . . .
H19A H 0.9039 0.8442 0.1874 0.091 Uiso 1 1 calc R . .
H19B H 0.8495 0.7797 0.1811 0.091 Uiso 1 1 calc R . .
H19C H 0.8567 0.8155 0.2295 0.091 Uiso 1 1 calc R . .
C20 C 0.73533(10) 0.83096(9) 0.21414(7) 0.0388(4) Uani 1 1 d . . .
H20A H 0.7578 0.8704 0.2243 0.047 Uiso 1 1 calc R . .
C21 C 0.67689(10) 0.79931(9) 0.22773(7) 0.0369(4) Uani 1 1 d . . .
C22 C 0.65067(12) 0.82649(11) 0.25964(8) 0.0505(6) Uani 1 1 d . . .
H22A H 0.6128 0.8178 0.2466 0.076 Uiso 1 1 calc R . .
H22B H 0.6768 0.8688 0.2607 0.076 Uiso 1 1 calc R . .
H22C H 0.6455 0.8104 0.2923 0.076 Uiso 1 1 calc R . .
C23 C 0.64380(9) 0.74326(8) 0.21031(6) 0.0324(4) Uani 1 1 d . . .
H23A H 0.6035 0.7218 0.2180 0.039 Uiso 1 1 calc R . .
C24 C 0.63487(8) 0.64565(8) 0.10865(6) 0.0290(4) Uani 1 1 d . . .
C25 C 0.66661(8) 0.61967(8) 0.09388(6) 0.0307(4) Uani 1 1 d . . .
C26 C 0.66937(8) 0.60546(8) 0.04526(6) 0.0332(4) Uani 1 1 d . . .
C27 C 0.70243(10) 0.57398(10) 0.02988(7) 0.0419(5) Uani 1 1 d . . .
C28 C 0.76814(11) 0.61270(13) 0.03935(9) 0.0576(6) Uani 1 1 d . . .
H28A H 0.7750 0.6189 0.0741 0.086 Uiso 1 1 calc R . .
H28B H 0.7824 0.6503 0.0232 0.086 Uiso 1 1 calc R . .
H28C H 0.7888 0.5935 0.0267 0.086 Uiso 1 1 calc R . .
C29 C 0.67811(13) 0.51563(11) 0.05658(8) 0.0536(6) Uani 1 1 d . . .
H29A H 0.6836 0.5228 0.0913 0.080 Uiso 1 1 calc R . .
H29B H 0.6988 0.4956 0.0459 0.080 Uiso 1 1 calc R . .
H29C H 0.6365 0.4913 0.0495 0.080 Uiso 1 1 calc R . .
C30 C 0.69492(13) 0.56015(13) -0.02441(8) 0.0588(7) Uani 1 1 d . . .
H30A H 0.7091 0.5964 -0.0427 0.088 Uiso 1 1 calc R . .
H30B H 0.6536 0.5339 -0.0316 0.088 Uiso 1 1 calc R . .
H30C H 0.7173 0.5413 -0.0335 0.088 Uiso 1 1 calc R . .
C31 C 0.63947(9) 0.62018(8) 0.01213(7) 0.0369(4) Uani 1 1 d . . .
H31A H 0.6403 0.6111 -0.0209 0.044 Uiso 1 1 calc R . .
C32 C 0.60853(9) 0.64750(8) 0.02501(7) 0.0355(4) Uani 1 1 d . . .
C33 C 0.57643(11) 0.66245(11) -0.01243(8) 0.0487(5) Uani 1 1 d . . .
H33A H 0.5740 0.6964 -0.0016 0.073 Uiso 1 1 calc R . .
H33B H 0.5370 0.6292 -0.0167 0.073 Uiso 1 1 calc R . .
H33C H 0.5975 0.6714 -0.0431 0.073 Uiso 1 1 calc R . .
C34 C 0.60612(8) 0.65906(8) 0.07336(6) 0.0313(4) Uani 1 1 d . . .
H34A H 0.5841 0.6768 0.0827 0.038 Uiso 1 1 calc R . .

loop_
_atom_site_aniso_label
_atom_site_aniso_U_11
_atom_site_aniso_U_22
_atom_site_aniso_U_33
_atom_site_aniso_U_23
_atom_site_aniso_U_13
_atom_site_aniso_U_12
As1 0.03144(12) 0.04114(13) 0.02879(12) 0.00059(8) 0.00139(7) 0.02001(9)
O1 0.0303(6) 0.0378(7) 0.0254(6) -0.0004(5) -0.0026(5) 0.0157(6)
C1 0.0307(9) 0.0339(9) 0.0227(8) 0.0001(7) -0.0008(7) 0.0171(8)
O2 0.0348(7) 0.0367(7) 0.0290(7) 0.0013(5) 0.0051(5) 0.0174(6)
C2 0.0306(9) 0.0331(9) 0.0199(8) -0.0015(7) -0.0002(6) 0.0162(8)
O3 0.0414(7) 0.0388(7) 0.0224(6) 0.0009(5) 0.0000(5) 0.0230(6)
C3 0.0323(9) 0.0325(9) 0.0220(8) -0.0021(7) 0.0003(7) 0.0163(8)
C4 0.0402(10) 0.0367(10) 0.0194(8) -0.0035(7) -0.0043(7) 0.0214(8)
C5 0.0440(11) 0.0434(11) 0.0293(9) 0.0017(8) -0.0060(8) 0.0258(9)
C6 0.0634(15) 0.0589(15) 0.0499(14) 0.0150(11) -0.0102(12) 0.0339(13)
C7 0.0622(15) 0.0559(14) 0.0423(12) -0.0092(10) -0.0247(11) 0.0326(12)
C8 0.0698(17) 0.0803(18) 0.0456(13) 0.0035(12) -0.0002(12) 0.0567(15)
C9 0.0410(10) 0.0328(9) 0.0212(8) 0.0017(7) -0.0011(7) 0.0147(8)
C10 0.0369(10) 0.0352(10) 0.0229(8) -0.0011(7) -0.0009(7) 0.0134(8)
C11 0.0371(11) 0.0451(12) 0.0311(10) 0.0036(9) -0.0029(8) 0.0111(9)
C12 0.0330(9) 0.0374(10) 0.0212(8) -0.0013(7) -0.0018(7) 0.0168(8)
C13 0.0363(9) 0.0349(9) 0.0210(8) 0.0016(7) -0.0021(7) 0.0197(8)
C14 0.0391(10) 0.0349(10) 0.0224(8) 0.0017(7) 0.0017(7) 0.0195(8)
C15 0.0396(10) 0.0364(10) 0.0249(9) 0.0014(7) -0.0006(8) 0.0154(9)
C16 0.0405(11) 0.0418(12) 0.0399(11) -0.0021(9) 0.0030(9) 0.0127(9)
C17 0.0493(13) 0.0485(13) 0.0455(13) 0.0099(10) 0.0112(10) 0.0165(11)
C18 0.0567(16) 0.0479(15) 0.083(2) -0.0177(14) 0.0107(14) 0.0058(12)
C19 0.0413(13) 0.0715(17) 0.0557(15) -0.0046(13) -0.0079(11) 0.0187(12)
C20 0.0509(12) 0.0329(10) 0.0305(10) -0.0013(8) -0.0017(8) 0.0193(9)
C21 0.0532(12) 0.0412(11) 0.0234(9) 0.0005(8) 0.0006(8) 0.0291(10)
C22 0.0700(16) 0.0514(13) 0.0397(12) -0.0064(10) 0.0049(11) 0.0376(13)
C23 0.0405(10) 0.0373(10) 0.0239(9) 0.0040(7) 0.0024(7) 0.0227(9)
C24 0.0320(9) 0.0281(9) 0.0228(8) 0.0015(7) -0.0006(7) 0.0120(7)
C25 0.0341(9) 0.0321(9) 0.0236(8) 0.0031(7) 0.0002(7) 0.0150(8)
C26 0.0387(10) 0.0322(9) 0.0237(9) 0.0034(7) 0.0049(7) 0.0141(8)
C27 0.0526(12) 0.0485(12) 0.0266(9) 0.0021(8) 0.0082(9) 0.0269(10)
C28 0.0533(14) 0.0805(18) 0.0450(13) 0.0021(12) 0.0117(11) 0.0379(14)
C29 0.0814(18) 0.0508(13) 0.0417(12) 0.0013(10) 0.0084(12) 0.0430(13)
C30 0.0833(19) 0.0763(17) 0.0289(11) -0.0029(11) 0.0106(11) 0.0489(16)
C31 0.0466(11) 0.0342(10) 0.0225(9) 0.0012(7) 0.0024(8) 0.0148(9)
C32 0.0417(11) 0.0298(9) 0.0275(9) 0.0032(7) -0.0050(8) 0.0124(8)
C33 0.0665(15) 0.0524(13) 0.0302(10) 0.0006(9) -0.0096(10) 0.0320(12)
C34 0.0362(10) 0.0259(9) 0.0286(9) 0.0016(7) -0.0023(7) 0.0132(8)

loop_
_atom_type_symbol
_atom_type_description
_atom_type_scat_dispersion_real
_atom_type_scat_dispersion_imag
_atom_type_scat_source
C C 0.0033 0.0016 'International Tables Vol C Tables 4.2.6.8 and 6.1.1.4'
H H 0.0000 0.0000 'International Tables Vol C Tables 4.2.6.8 and 6.1.1.4'
O O 0.0106 0.0060 'International Tables Vol C Tables 4.2.6.8 and 6.1.1.4'
As As 0.0499 2.0058 'International Tables Vol C Tables 4.2.6.8 and 6.1.1.4'

loop_
_geom_angle_atom_site_label_1
_geom_angle_atom_site_label_2
_geom_angle_atom_site_label_3
_geom_angle
_geom_angle_site_symmetry_1
_geom_angle_site_symmetry_3
_geom_angle_publ_flag
O3 As1 O1 98.18(6) . . ?
O3 As1 O2 100.00(6) . . ?
O1 As1 O2 100.50(6) . . ?
C3 O1 As1 123.48(11) . . ?
C13 C1 C2 114.28(14) . . ?
C13 C1 C24 116.78(15) . . ?
C2 C1 C24 114.90(15) . . ?
C14 O2 As1 122.69(11) . . ?
C3 C2 C12 118.40(16) . . ?
C3 C2 C1 124.79(16) . . ?
C12 C2 C1 116.70(15) . . ?
C25 O3 As1 123.14(11) . . ?
C2 C3 O1 119.40(16) . . ?
C2 C3 C4 122.01(17) . . ?
O1 C3 C4 118.57(16) . . ?
C9 C4 C3 116.31(17) . . ?
C9 C4 C5 121.17(17) . . ?
C3 C4 C5 122.52(17) . . ?
C7 C5 C8 110.0(2) . . ?
C7 C5 C6 107.32(18) . . ?
C8 C5 C6 106.72(19) . . ?
C7 C5 C4 111.11(16) . . ?
C8 C5 C4 110.05(16) . . ?
C6 C5 C4 111.48(18) . . ?
C10 C9 C4 123.54(17) . . ?
C12 C10 C9 117.95(18) . . ?
C12 C10 C11 120.74(18) . . ?
C9 C10 C11 121.27(17) . . ?
C10 C12 C2 121.69(17) . . ?
C14 C13 C23 118.21(17) . . ?
C14 C13 C1 124.76(16) . . ?
C23 C13 C1 116.93(16) . . ?
C13 C14 O2 119.29(17) . . ?
C13 C14 C15 122.01(17) . . ?
O2 C14 C15 118.69(17) . . ?
C20 C15 C14 116.60(19) . . ?
C20 C15 C16 121.55(18) . . ?
C14 C15 C16 121.85(18) . . ?
C19 C16 C17 110.3(2) . . ?
C19 C16 C15 110.80(18) . . ?
C17 C16 C15 110.22(18) . . ?
C19 C16 C18 107.7(2) . . ?
C17 C16 C18 106.6(2) . . ?
C15 C16 C18 111.10(19) . . ?
C15 C20 C21 123.00(19) . . ?
C23 C21 C20 117.98(18) . . ?
C23 C21 C22 121.4(2) . . ?
C20 C21 C22 120.57(19) . . ?
C21 C23 C13 121.99(19) . . ?
C25 C24 C34 117.58(16) . . ?
C25 C24 C1 124.74(16) . . ?
C34 C24 C1 117.54(16) . . ?
C24 C25 O3 119.67(15) . . ?
C24 C25 C26 122.62(17) . . ?
O3 C25 C26 117.70(16) . . ?
C31 C26 C25 116.38(18) . . ?
C31 C26 C27 121.74(17) . . ?
C25 C26 C27 121.87(17) . . ?
C29 C27 C28 110.7(2) . . ?
C29 C27 C30 107.07(19) . . ?
C28 C27 C30 107.12(19) . . ?
C29 C27 C26 110.19(17) . . ?
C28 C27 C26 110.60(18) . . ?
C30 C27 C26 111.03(18) . . ?
C32 C31 C26 123.02(18) . . ?
C31 C32 C34 118.07(18) . . ?
C31 C32 C33 121.05(18) . . ?
C34 C32 C33 120.85(19) . . ?
C32 C34 C24 122.29(18) . . ?

loop_
_geom_bond_atom_site_label_1
_geom_bond_atom_site_label_2
_geom_bond_distance
_geom_bond_site_symmetry_2
_geom_bond_publ_flag
As1 O3 1.7724(13) . ?
As1 O1 1.7756(12) . ?
As1 O2 1.7850(13) . ?
O1 C3 1.395(2) . ?
C1 C13 1.526(3) . ?
C1 C2 1.529(2) . ?
C1 C24 1.539(2) . ?
O2 C14 1.392(2) . ?
C2 C3 1.389(2) . ?
C2 C12 1.399(3) . ?
O3 C25 1.398(2) . ?
C3 C4 1.412(3) . ?
C4 C9 1.389(3) . ?
C4 C5 1.539(3) . ?
C5 C7 1.533(3) . ?
C5 C8 1.535(3) . ?
C5 C6 1.537(3) . ?
C9 C10 1.388(3) . ?
C10 C12 1.380(3) . ?
C10 C11 1.508(3) . ?
C13 C14 1.387(3) . ?
C13 C23 1.395(3) . ?
C14 C15 1.417(3) . ?
C15 C20 1.388(3) . ?
C15 C16 1.542(3) . ?
C16 C19 1.534(4) . ?
C16 C17 1.540(3) . ?
C16 C18 1.550(3) . ?
C20 C21 1.394(3) . ?
C21 C23 1.381(3) . ?
C21 C22 1.512(3) . ?
C24 C25 1.388(3) . ?
C24 C34 1.392(2) . ?
C25 C26 1.413(2) . ?
C26 C31 1.391(3) . ?
C26 C27 1.541(3) . ?
C27 C29 1.536(3) . ?
C27 C28 1.538(3) . ?
C27 C30 1.540(3) . ?
C31 C32 1.384(3) . ?
C32 C34 1.385(3) . ?
C32 C33 1.516(3) . ?

loop_
_cod_related_entry_id
_cod_related_entry_database
_cod_related_entry_code
1 ChemSpider 30661078
